data_7223246
loop_
_publ_author_name
'Bhattacharya, Biswajit'
'Halder, Arijit'
'Maity, Dilip Kumar'
'Ghoshal, Debajyoti'

_publ_section_title
;
 Dynamic metal--organic frameworks: syntheses, characterizations, sorption
 studies and their hydrolytic inter-conversion
;
_journal_issue 22
_journal_name_full CrystEngComm
_journal_page_first 4074
_journal_paper_doi 10.1039/C5CE01952D
_journal_volume 18
_journal_year 2016
_chemical_formula_sum 'C20 H19 Cd N3 O6'
_chemical_formula_weight 509.78
_chemical_name_systematic
;
 ?
;
_space_group_IT_number 61
_symmetry_cell_setting orthorhombic
_symmetry_space_group_name_Hall '-P 2ac 2ab'
_symmetry_space_group_name_H-M 'P b c a'
_atom_sites_solution_hydrogens geom
_atom_sites_solution_primary direct
_atom_sites_solution_secondary difmap
_audit_creation_method SHELXL-97
_audit_update_record
;
2015-08-25 deposited with the CCDC.
2015-11-13 downloaded from the CCDC.
;
_cell_angle_alpha 90.00
_cell_angle_beta 90.00
_cell_angle_gamma 90.00
_cell_formula_units_Z 8
_cell_length_a 13.3916(2)
_cell_length_b 12.6857(2)
_cell_length_c 23.5448(4)
_cell_measurement_reflns_used 250
_cell_measurement_temperature 298(2)
_cell_measurement_theta_max 27.5
_cell_measurement_theta_min 1.7
_cell_volume 3999.83(11)
_computing_cell_refinement 'SMART APEX II'
_computing_data_collection 'SMART APEX II (Bruker,2010)'
_computing_data_reduction 'SAINT (Bruker,2000)'
_computing_molecular_graphics 'Ortep-3v2 for windows (Farrugia, 1997)'
_computing_publication_material 'PLATON (Spek, 2008)'
_computing_structure_refinement 'SHELXL-97 (Sheldrick, 2008)'
_computing_structure_solution 'SHELXS-97 (Sheldrick, 2008)'
_diffrn_ambient_temperature 298(2)
_diffrn_measured_fraction_theta_full 0.999
_diffrn_measured_fraction_theta_max 0.999
_diffrn_measurement_device_type 'CCD area detector'
_diffrn_measurement_method 'phi and omega scans'
_diffrn_radiation_monochromator graphite
_diffrn_radiation_source 'fine-focus sealed tube'
_diffrn_radiation_type MoK\a
_diffrn_radiation_wavelength 0.71073
_diffrn_reflns_av_R_equivalents 0.0397
_diffrn_reflns_av_sigmaI/netI 0.0174
_diffrn_reflns_limit_h_max 17
_diffrn_reflns_limit_h_min -17
_diffrn_reflns_limit_k_max 16
_diffrn_reflns_limit_k_min -16
_diffrn_reflns_limit_l_max 30
_diffrn_reflns_limit_l_min -30
_diffrn_reflns_number 63489
_diffrn_reflns_theta_full 27.52
_diffrn_reflns_theta_max 27.52
_diffrn_reflns_theta_min 1.73
_exptl_absorpt_coefficient_mu 1.135
_exptl_absorpt_correction_T_max 0.9518
_exptl_absorpt_correction_T_min 0.8735
_exptl_absorpt_correction_type multi-scan
_exptl_absorpt_process_details
;
'XPREP' - A PROGRAM DATA PREPARATION & RECIPROCAL 
SPACE EXPLORATION,
Bruker Analytical X-ray Systems, 1997
;
_exptl_crystal_colour colourless
_exptl_crystal_density_diffrn 1.693
_exptl_crystal_density_method 'not measured'
_exptl_crystal_description Needle
_exptl_crystal_F_000 2048
_exptl_crystal_size_max 0.20
_exptl_crystal_size_mid 0.10
_exptl_crystal_size_min 0.10
_refine_diff_density_max 0.546
_refine_diff_density_min -0.304
_refine_diff_density_rms 0.064
_refine_ls_extinction_method none
_refine_ls_goodness_of_fit_ref 1.037
_refine_ls_hydrogen_treatment noref
_refine_ls_matrix_type full
_refine_ls_number_parameters 278
_refine_ls_number_reflns 4603
_refine_ls_number_restraints 0
_refine_ls_restrained_S_all 1.037
_refine_ls_R_factor_all 0.0316
_refine_ls_R_factor_gt 0.0225
_refine_ls_shift/su_max 0.001
_refine_ls_shift/su_mean 0.000
_refine_ls_structure_factor_coef Fsqd
_refine_ls_weighting_details 'calc w=1/[\s^2^(Fo^2^)+(0.0223P)^2^+3.8438P] where P=(Fo^2^+2Fc^2^)/3'
_refine_ls_weighting_scheme calc
_refine_ls_wR_factor_gt 0.0523
_refine_ls_wR_factor_ref 0.0570
_reflns_number_gt 3819
_reflns_number_total 4603
_reflns_threshold_expression >2\s(I)
_cod_data_source_file c5ce01952d2.cif
_cod_data_source_block DG1
_cod_depositor_comments
;
The following automatic conversions were performed:

'_symmetry_cell_setting' value 'Orthorhombic' changed to
'orthorhombic' according to
/usr/data/users/saulius/crontab/automatic-downloads/rss-feeds/RSC/lib/dictionaries/cif_core.dic
dictionary named 'cif_core.dic' version 2.4.2 from 2011-04-26.

Automatic conversion script
Id: cif_fix_values 4268 2015-11-12 08:31:59Z antanas 

 Adding full bibliography for 7223246--7223247.cif.
;
_cod_original_sg_symbol_H-M Pbca
_cod_database_code 7223246

loop_
_symmetry_equiv_pos_as_xyz
'x, y, z'
'-x+1/2, -y, z+1/2'
'x+1/2, -y+1/2, -z'
'-x, y+1/2, -z+1/2'
'-x, -y, -z'
'x-1/2, y, -z-1/2'
'-x-1/2, y-1/2, z'
'x, -y-1/2, z-1/2'

loop_
_atom_site_label
_atom_site_type_symbol
_atom_site_fract_x
_atom_site_fract_y
_atom_site_fract_z
_atom_site_U_iso_or_equiv
_atom_site_adp_type
_atom_site_occupancy
_atom_site_symmetry_multiplicity
_atom_site_calc_flag
_atom_site_refinement_flags
C1 C 0.35951(16) -0.02663(18) 0.23283(9) 0.0301(5) Uani 1 1 d .
H1 H 0.3013 -0.0512 0.2159 0.036 Uiso 1 1 calc R
C1S C 0.4394(2) 0.1123(3) 0.04502(12) 0.0570(8) Uani 1 1 d .
H1SA H 0.3939 0.0963 0.0147 0.085 Uiso 1 1 calc R
H1SB H 0.5017 0.0770 0.0385 0.085 Uiso 1 1 calc R
H1SC H 0.4504 0.1870 0.0465 0.085 Uiso 1 1 calc R
C2 C 0.41456(16) -0.09473(17) 0.26560(9) 0.0298(5) Uani 1 1 d .
H2 H 0.3930 -0.1638 0.2707 0.036 Uiso 1 1 calc R
C3 C 0.50277(15) -0.06056(16) 0.29117(9) 0.0246(4) Uani 1 1 d .
C4 C 0.53062(14) 0.04407(16) 0.28284(8) 0.0230(4) Uani 1 1 d .
C5 C 0.47036(15) 0.10725(17) 0.24952(9) 0.0257(4) Uani 1 1 d .
H5 H 0.4893 0.1771 0.2443 0.031 Uiso 1 1 calc R
C6 C 0.62468(15) 0.09109(17) 0.30744(9) 0.0267(4) Uani 1 1 d .
C7 C 0.56510(17) -0.14262(18) 0.32168(10) 0.0333(5) Uani 1 1 d .
C8 C 0.20124(18) 0.1874(2) 0.03737(10) 0.0375(5) Uani 1 1 d .
H8 H 0.1836 0.1200 0.0492 0.045 Uiso 1 1 calc R
C9 C 0.18342(19) 0.2151(2) -0.01818(10) 0.0414(6) Uani 1 1 d .
H9 H 0.1545 0.1669 -0.0430 0.050 Uiso 1 1 calc R
C10 C 0.20859(17) 0.3149(2) -0.03696(10) 0.0376(6) Uani 1 1 d .
C11 C 0.2492(2) 0.3823(2) 0.00276(11) 0.0424(6) Uani 1 1 d .
H11 H 0.2662 0.4507 -0.0078 0.051 Uiso 1 1 calc R
C12 C 0.26489(19) 0.34993(19) 0.05771(10) 0.0371(5) Uani 1 1 d .
H12 H 0.2919 0.3975 0.0836 0.045 Uiso 1 1 calc R
C13 C 0.1934(2) 0.3469(3) -0.09821(11) 0.0511(7) Uani 1 1 d .
H13A H 0.1549 0.4117 -0.0993 0.061 Uiso 1 1 calc R
H13B H 0.1550 0.2927 -0.1174 0.061 Uiso 1 1 calc R
C14 C 0.2920(2) 0.3639(3) -0.13031(12) 0.0536(8) Uani 1 1 d .
H14A H 0.2775 0.3826 -0.1694 0.064 Uiso 1 1 calc R
H14B H 0.3280 0.4221 -0.1132 0.064 Uiso 1 1 calc R
C15 C 0.35668(18) 0.2671(2) -0.12938(10) 0.0401(6) Uani 1 1 d .
C16 C 0.4391(2) 0.2592(2) -0.09462(13) 0.0521(7) Uani 1 1 d .
H16 H 0.4581 0.3157 -0.0720 0.062 Uiso 1 1 calc R
C17 C 0.4929(2) 0.1668(3) -0.09374(15) 0.0579(8) Uani 1 1 d .
H17 H 0.5478 0.1630 -0.0696 0.069 Uiso 1 1 calc R
C18 C 0.3927(3) 0.0918(3) -0.15892(12) 0.0569(8) Uani 1 1 d .
H18 H 0.3757 0.0344 -0.1816 0.068 Uiso 1 1 calc R
C19 C 0.3348(2) 0.1807(3) -0.16234(11) 0.0539(7) Uani 1 1 d .
H19 H 0.2806 0.1826 -0.1870 0.065 Uiso 1 1 calc R
N1 N 0.38648(12) 0.07422(14) 0.22431(7) 0.0259(4) Uani 1 1 d .
N2 N 0.24282(14) 0.25271(15) 0.07534(7) 0.0299(4) Uani 1 1 d .
N3 N 0.47150(19) 0.0828(2) -0.12512(11) 0.0537(6) Uani 1 1 d .
O1 O 0.53115(15) -0.18433(18) 0.36460(10) 0.0646(6) Uani 1 1 d .
O1S O 0.39850(15) 0.07813(16) 0.09686(8) 0.0495(5) Uani 1 1 d .
O2 O 0.64548(13) -0.16825(13) 0.29804(7) 0.0410(4) Uani 1 1 d .
O1W O 0.4856(3) 0.5152(3) -0.05904(16) 0.1339(13) Uani 1 1 d G
O3 O 0.66267(12) 0.05059(13) 0.35041(7) 0.0378(4) Uani 1 1 d .
O4 O 0.66136(12) 0.16904(13) 0.28233(8) 0.0417(4) Uani 1 1 d .
Cd1 Cd 0.301696(10) 0.182446(11) 0.159288(6) 0.02208(5) Uani 1 1 d .
H1S H 0.4373(18) 0.034(2) 0.1116(10) 0.033 Uiso 1 1 d .

loop_
_atom_site_aniso_label
_atom_site_aniso_U_11
_atom_site_aniso_U_22
_atom_site_aniso_U_33
_atom_site_aniso_U_23
_atom_site_aniso_U_13
_atom_site_aniso_U_12
C1 0.0236(10) 0.0277(12) 0.0388(12) -0.0007(9) -0.0076(9) -0.0014(9)
C1S 0.0523(17) 0.068(2) 0.0504(16) -0.0036(15) 0.0113(13) 0.0104(15)
C2 0.0280(11) 0.0202(11) 0.0413(12) 0.0037(9) -0.0044(9) -0.0035(9)
C3 0.0231(9) 0.0215(10) 0.0291(10) 0.0006(8) -0.0003(8) 0.0007(8)
C4 0.0213(9) 0.0208(10) 0.0270(10) -0.0002(8) -0.0011(7) 0.0001(8)
C5 0.0247(10) 0.0207(10) 0.0318(10) 0.0027(9) -0.0030(8) -0.0014(8)
C6 0.0222(10) 0.0214(11) 0.0366(11) -0.0040(9) -0.0036(8) 0.0034(8)
C7 0.0339(12) 0.0203(11) 0.0458(13) 0.0045(10) -0.0164(10) -0.0033(9)
C8 0.0445(13) 0.0307(13) 0.0373(12) 0.0015(10) -0.0051(10) -0.0030(11)
C9 0.0476(14) 0.0428(15) 0.0339(12) -0.0037(11) -0.0086(11) 0.0025(11)
C10 0.0319(12) 0.0482(15) 0.0326(12) 0.0067(11) 0.0019(9) 0.0125(11)
C11 0.0474(14) 0.0347(14) 0.0452(14) 0.0126(11) -0.0025(12) -0.0005(11)
C12 0.0399(13) 0.0299(12) 0.0416(13) 0.0005(10) -0.0044(11) -0.0021(10)
C13 0.0463(15) 0.071(2) 0.0364(13) 0.0153(13) 0.0024(11) 0.0228(14)
C14 0.0594(17) 0.0552(18) 0.0461(15) 0.0209(14) 0.0135(13) 0.0186(15)
C15 0.0399(13) 0.0436(15) 0.0369(12) 0.0115(11) 0.0121(10) 0.0055(11)
C16 0.0436(15) 0.0384(16) 0.074(2) -0.0020(14) -0.0055(14) -0.0015(13)
C17 0.0354(14) 0.057(2) 0.082(2) 0.0083(17) -0.0051(14) 0.0055(13)
C18 0.073(2) 0.0546(19) 0.0428(15) -0.0087(14) 0.0153(15) 0.0028(16)
C19 0.0533(16) 0.071(2) 0.0377(14) -0.0028(14) -0.0018(12) 0.0097(15)
N1 0.0235(8) 0.0226(9) 0.0316(9) 0.0019(7) -0.0049(7) 0.0011(7)
N2 0.0306(9) 0.0279(10) 0.0312(9) 0.0012(8) -0.0032(8) 0.0002(8)
N3 0.0545(14) 0.0448(14) 0.0618(15) 0.0050(12) 0.0189(12) 0.0113(11)
O1 0.0486(11) 0.0702(15) 0.0749(14) 0.0488(12) -0.0070(10) -0.0027(10)
O1S 0.0536(11) 0.0505(12) 0.0443(10) 0.0036(9) 0.0127(9) 0.0220(10)
O2 0.0427(10) 0.0326(10) 0.0476(10) -0.0013(8) -0.0092(8) 0.0163(8)
O1W 0.186(4) 0.082(2) 0.134(3) -0.016(2) -0.029(3) -0.014(2)
O3 0.0392(9) 0.0319(9) 0.0424(9) 0.0026(7) -0.0180(7) -0.0044(7)
O4 0.0308(8) 0.0366(10) 0.0578(11) 0.0129(8) -0.0110(8) -0.0119(7)
Cd1 0.02068(8) 0.02082(8) 0.02475(8) 0.00035(6) -0.00138(5) -0.00043(6)

loop_
_atom_type_symbol
_atom_type_description
_atom_type_scat_dispersion_real
_atom_type_scat_dispersion_imag
_atom_type_scat_source
C C 0.0033 0.0016 'International Tables Vol C Tables 4.2.6.8 and 6.1.1.4'
H H 0.0000 0.0000 'International Tables Vol C Tables 4.2.6.8 and 6.1.1.4'
N N 0.0061 0.0033 'International Tables Vol C Tables 4.2.6.8 and 6.1.1.4'
O O 0.0106 0.0060 'International Tables Vol C Tables 4.2.6.8 and 6.1.1.4'
Cd Cd -0.8075 1.2024 'International Tables Vol C Tables 4.2.6.8 and 6.1.1.4'

loop_
_geom_angle_atom_site_label_1
_geom_angle_atom_site_label_2
_geom_angle_atom_site_label_3
_geom_angle
_geom_angle_site_symmetry_1
_geom_angle_site_symmetry_3
N1 C1 C2 122.57(19) . .
C1 C2 C3 120.1(2) . .
C4 C3 C2 117.53(19) . .
C4 C3 C7 125.03(18) . .
C2 C3 C7 117.23(19) . .
C5 C4 C3 118.45(18) . .
C5 C4 C6 118.43(18) . .
C3 C4 C6 123.11(18) . .
N1 C5 C4 124.11(19) . .
O3 C6 O4 123.4(2) . .
O3 C6 C4 119.36(19) . .
O4 C6 C4 117.28(19) . .
O3 C6 Cd1 65.80(11) . 6_656
O4 C6 Cd1 57.60(11) . 6_656
C4 C6 Cd1 173.94(15) . 6_656
O1 C7 O2 124.8(2) . .
O1 C7 C3 118.8(2) . .
O2 C7 C3 116.1(2) . .
N2 C8 C9 123.3(2) . .
C8 C9 C10 119.7(2) . .
C11 C10 C9 116.5(2) . .
C11 C10 C13 122.2(2) . .
C9 C10 C13 121.2(2) . .
C12 C11 C10 120.9(2) . .
N2 C12 C11 122.4(2) . .
C10 C13 C14 113.0(2) . .
C15 C14 C13 111.9(2) . .
C19 C15 C16 116.6(3) . .
C19 C15 C14 121.4(3) . .
C16 C15 C14 122.0(3) . .
C17 C16 C15 119.4(3) . .
N3 C17 C16 124.2(3) . .
N3 C18 C19 123.7(3) . .
C18 C19 C15 120.2(3) . .
C5 N1 C1 117.22(18) . .
C5 N1 Cd1 120.80(14) . .
C1 N1 Cd1 121.57(13) . .
C12 N2 C8 117.1(2) . .
C12 N2 Cd1 123.22(15) . .
C8 N2 Cd1 118.34(15) . .
C18 N3 C17 115.9(3) . .
C1S O1S Cd1 125.47(17) . .
C7 O2 Cd1 106.78(15) . 4_645
C6 O3 Cd1 87.37(13) . 6_656
C6 O4 Cd1 95.47(13) . 6_656
O2 Cd1 N2 99.45(6) 4_655 .
O2 Cd1 O4 92.94(6) 4_655 6_556
N2 Cd1 O4 104.92(7) . 6_556
O2 Cd1 N1 92.80(6) 4_655 .
N2 Cd1 N1 161.69(6) . .
O4 Cd1 N1 87.87(6) 6_556 .
O2 Cd1 O1S 125.05(7) 4_655 .
N2 Cd1 O1S 82.59(7) . .
O4 Cd1 O1S 140.04(6) 6_556 .
N1 Cd1 O1S 79.23(6) . .
O2 Cd1 O3 146.19(6) 4_655 6_556
N2 Cd1 O3 85.76(6) . 6_556
O4 Cd1 O3 53.75(5) 6_556 6_556
N1 Cd1 O3 91.62(6) . 6_556
O1S Cd1 O3 88.69(6) . 6_556
O2 Cd1 C6 119.76(6) 4_655 6_556
N2 Cd1 C6 96.44(6) . 6_556
O4 Cd1 C6 26.93(6) 6_556 6_556
N1 Cd1 C6 89.13(6) . 6_556
O1S Cd1 C6 114.42(7) . 6_556
O3 Cd1 C6 26.83(6) 6_556 6_556

loop_
_geom_bond_atom_site_label_1
_geom_bond_atom_site_label_2
_geom_bond_distance
_geom_bond_site_symmetry_2
C1 N1 1.344(3) .
C1 C2 1.373(3) .
C1S O1S 1.406(3) .
C2 C3 1.395(3) .
C3 C4 1.393(3) .
C3 C7 1.515(3) .
C4 C5 1.382(3) .
C4 C6 1.509(3) .
C5 N1 1.338(3) .
C6 O3 1.244(3) .
C6 O4 1.252(3) .
C6 Cd1 2.752(2) 6_656
C7 O1 1.228(3) .
C7 O2 1.255(3) .
C8 N2 1.340(3) .
C8 C9 1.375(3) .
C9 C10 1.383(4) .
C10 C11 1.379(4) .
C10 C13 1.512(3) .
C11 C12 1.374(3) .
C12 N2 1.334(3) .
C13 C14 1.537(4) .
C14 C15 1.503(4) .
C15 C19 1.375(4) .
C15 C16 1.377(4) .
C16 C17 1.376(4) .
C17 N3 1.328(4) .
C18 N3 1.327(4) .
C18 C19 1.371(4) .
N1 Cd1 2.3491(17) .
N2 Cd1 2.3071(18) .
O1S Cd1 2.3648(17) .
O2 Cd1 2.2577(16) 4_645
O3 Cd1 2.5132(17) 6_656
O4 Cd1 2.3346(16) 6_656
Cd1 O2 2.2577(16) 4_655
Cd1 O4 2.3346(16) 6_556
Cd1 O3 2.5132(17) 6_556
Cd1 C6 2.752(2) 6_556
